data_2012281
loop_
_publ_author_name
'Lebrun, Nathalie'
'Mahe, Fabrice'
'Lamiot, Jocelyne'
'Foulon, Michel'
'Petit, Jean Claude'

_publ_section_title
;
 A new crystalline phase of nitric acid dihydrate
;
_journal_issue 10
_journal_name_full 'Acta Crystallographica Section C'
_journal_page_first 1129
_journal_page_last 1131
_journal_paper_doi 10.1107/S0108270101010101
_journal_volume 57
_journal_year 2001
_chemical_formula_iupac 'H N O3 , 2H2 O'
_chemical_formula_moiety 'N O3, H3 O, H2 O'
_chemical_formula_sum 'H5 N O5'
_chemical_formula_weight 99.05
_chemical_name_systematic 'Nitric acid dihydrate'
_space_group_IT_number 14
_symmetry_cell_setting monoclinic
_symmetry_space_group_name_Hall '-P 2yn'
_symmetry_space_group_name_H-M 'P 1 21/n 1'
_cell_angle_alpha 90
_cell_angle_beta 97.71(3)
_cell_angle_gamma 90
_cell_formula_units_Z 8
_cell_length_a 9.674(3)
_cell_length_b 12.920(4)
_cell_length_c 6.484(3)
_cell_measurement_reflns_used 25
_cell_measurement_temperature 225
_cell_measurement_theta_max 8
_cell_measurement_theta_min 3
_cell_volume 803.1(5)
_computing_cell_refinement 'PW1100 software'
_computing_data_collection 'PW1100 software (Philips, 19??)'
_computing_data_reduction 'PW1100 software'
_computing_molecular_graphics 'ORTEPIII (Burnett & Johnson, 1996)'
_computing_structure_refinement 'SHELXL93 (Sheldrick, 1993)'
_computing_structure_solution 'SHELXS86 (Sheldrick, 1985)'
_diffrn_ambient_temperature 225
_diffrn_measured_fraction_theta_full 1.0
_diffrn_measured_fraction_theta_max .66
_diffrn_measurement_device_type 'Philips PW1100 four-circle'
_diffrn_measurement_method \w/2\q
_diffrn_radiation_monochromator graphite
_diffrn_radiation_source 'fine-focus sealed tube'
_diffrn_radiation_type MoKa
_diffrn_radiation_wavelength .71069
_diffrn_reflns_av_R_equivalents 0
_diffrn_reflns_limit_h_max 9
_diffrn_reflns_limit_h_min -9
_diffrn_reflns_limit_k_max 12
_diffrn_reflns_limit_k_min 0
_diffrn_reflns_limit_l_max 6
_diffrn_reflns_limit_l_min 0
_diffrn_reflns_number 503
_diffrn_reflns_theta_full 15
_diffrn_reflns_theta_max 20
_diffrn_reflns_theta_min 2
_diffrn_standards_decay_% 11.5
_diffrn_standards_interval_time 60
_diffrn_standards_number 3
_exptl_absorpt_coefficient_mu .185
_exptl_absorpt_correction_type none
_exptl_crystal_colour colourless
_exptl_crystal_density_diffrn 1.638
_exptl_crystal_density_method none
_exptl_crystal_description cylindrical
_exptl_crystal_F_000 416
_exptl_crystal_size_rad unknown
_refine_diff_density_max .14
_refine_diff_density_min -.15
_refine_ls_extinction_coef .009(3)
_refine_ls_extinction_method 'SHELXL93 (Sheldrick, 1993)'
_refine_ls_goodness_of_fit_all 1.133
_refine_ls_goodness_of_fit_ref 1.117
_refine_ls_hydrogen_treatment refall
_refine_ls_matrix_type full
_refine_ls_number_constraints 0
_refine_ls_number_parameters 140
_refine_ls_number_reflns 414
_refine_ls_number_restraints 3
_refine_ls_restrained_S_all 1.133
_refine_ls_R_factor_all .038
_refine_ls_R_factor_gt .031
_refine_ls_shift/su_max .001
_refine_ls_shift/su_mean .000
_refine_ls_structure_factor_coef Fsqd
_refine_ls_weighting_details 'w = 1/[\s^2^(Fo^2^)+(0.0617P)^2^] where P=(Fo^2^+2Fc^2^)/3'
_refine_ls_weighting_scheme calc
_refine_ls_wR_factor_all .083
_refine_ls_wR_factor_ref .083
_reflns_number_gt 414
_reflns_number_total 467
_reflns_threshold_expression I>3\s(I)
_cod_data_source_file sk1488.cif
_cod_data_source_block NAD
_cod_depositor_comments
;
The following automatic conversions were performed:
'_symmetry_cell_setting' value 'Monoclinic' changed to 'monoclinic'
according to '/home/saulius/struct/CIF-dictionaries/cif_core.dic'
dictionary named 'cif_core.dic' version 2.4.1 from 2010-06-29.

Automatic conversion script
Id: cif_fix_enum 1527 2010-12-29 10:47:43Z saulius 

The following automatic conversions were performed:

'_symmetry_cell_setting' value 'Monoclinic' changed to 'monoclinic'
according to /home/saulius/struct/CIF-dictionaries/cif_core.dic
dictionary named 'cif_core.dic' version 2.4.1 from
2010-06-29.

'_refine_ls_matrix_type' value 'Full' changed to 'full'
according to /home/saulius/struct/CIF-dictionaries/cif_core.dic
dictionary named 'cif_core.dic' version 2.4.1 from 2010-06-29.

Automatic conversion script
Id: cif_fix_values 1715 2011-07-08 13:25:40Z adriana 
;
_cod_original_cell_volume 803.0(10)
_cod_original_sg_symbol_H-M 'P 21/n'
_cod_database_code 2012281
_cod_database_fobs_code 2012281

loop_
_symmetry_equiv_pos_as_xyz
'x, y, z'
'-x+1/2, y+1/2, -z+1/2'
'-x, -y, -z'
'x-1/2, -y-1/2, z-1/2'

loop_
_atom_site_aniso_label
_atom_site_aniso_U_11
_atom_site_aniso_U_22
_atom_site_aniso_U_33
_atom_site_aniso_U_12
_atom_site_aniso_U_13
_atom_site_aniso_U_23
NA .027(2) .018(2) .029(3) -.003(2) .007(2) -.007(3)
O1A .0186(19) .0252(18) .055(3) .0038(12) -.0033(18) -.002(2)
O2A .0277(17) .0149(17) .051(3) .0069(13) .0023(17) -.002(2)
O3A .0270(18) .0238(19) .069(3) -.0053(15) .007(2) -.008(2)
O4A .0221(16) .0243(19) .052(4) .0017(16) .005(2) .006(2)
O5A .0274(18) .023(2) .026(3) -.0021(13) -.004(2) .002(2)
NB .022(2) .023(3) .024(4) .001(2) .001(2) .001(2)
O1B .0211(18) .0259(18) .042(3) .0020(13) .0119(18) -.0020(18)
O2B .0283(17) .023(2) .054(3) .0092(14) .0075(18) -.003(2)
O3B .0299(18) .029(2) .047(3) -.0066(15) .0065(19) .002(2)
O4B .0291(18) .0262(19) .035(3) -.0013(14) .001(2) .002(2)
O5B .030(2) .0273(18) .044(3) -.0039(15) .012(2) .001(2)

loop_
_atom_site_label
_atom_site_fract_x
_atom_site_fract_y
_atom_site_fract_z
_atom_site_U_iso_or_equiv
_atom_site_thermal_displace_type
_atom_site_calc_flag
_atom_site_refinement_flags
_atom_site_occupancy
_atom_site_disorder_group
_atom_site_type_symbol
NA -.1046(4) .4615(3) .2011(6) .0240(13) Uani d . 1 . N
O1A -.2333(3) .4701(2) .1371(5) .0304(12) Uani d . 1 . O
O2A -.0548(3) .3712(2) .2277(5) .0314(12) Uani d . 1 . O
O3A -.0312(3) .5375(2) .2344(6) .0401(12) Uani d . 1 . O
O4A .2080(3) .3880(3) .3896(6) .0327(13) Uani d . 1 . O
O5A .3732(3) .2385(2) .3409(6) .0261(13) Uani d . 1 . O
NB .0952(4) .0813(3) .2027(7) .0232(11) Uani d . 1 . N
O1B .2157(3) .0731(2) .1442(5) .0289(12) Uani d . 1 . O
O2B .0487(3) .1701(2) .2239(5) .0352(13) Uani d . 1 . O
O3B .0301(3) .0035(3) .2393(5) .0350(12) Uani d . 1 . O
O4B -.1882(3) .1659(2) .3909(6) .0303(12) Uani d . 1 . O
O5B -.3676(3) .2819(2) .2136(6) .0331(13) Uani d . 1 . O
H1A .245(4) .459(4) .369(7) .051(10) Uiso d . 1 . H
H2A .265(4) .338(3) .366(8) .053(10) Uiso d . 1 . H
H3A .135(5) .384(4) .338(9) .062(11) Uiso d . 1 . H
H4A .332(6) .194(4) .257(10) .074(11) Uiso d . 1 . H
H5A .395(5) .217(4) .457(9) .042(9) Uiso d . 1 . H
H1B -.218(5) .101(3) .381(9) .069(12) Uiso d . 1 . H
H2B -.249(4) .207(3) .328(7) .050(10) Uiso d . 1 . H
H3B -.114(4) .170(4) .344(8) .072(12) Uiso d . 1 . H
H4B -.343(5) .343(4) .210(8) .046(7) Uiso d . 1 . H
H5B -.440(5) .270(4) .262(9) .068(11) Uiso d . 1 . H

loop_
_atom_type_symbol
_atom_type_description
_atom_type_scat_dispersion_real
_atom_type_scat_dispersion_imag
_atom_type_scat_source
H H .0000 .0000 'International Tables Vol C Tables 4.2.6.8 and 6.1.1.4'
O O .0106 .0060 'International Tables Vol C Tables 4.2.6.8 and 6.1.1.4'
N N .0061 .0033 'International Tables Vol C Tables 4.2.6.8 and 6.1.1.4'

loop_
_geom_angle_atom_site_label_1
_geom_angle_atom_site_label_2
_geom_angle_atom_site_label_3
_geom_angle
_geom_angle_publ_flag
O2A NA O3A 121.2(3) yes
O2A NA O1A 117.9(3) yes
O3A NA O1A 120.9(3) yes
H3A O4A H1A 111(3) yes
H3A O4A H2A 117(3) yes
H1A O4A H2A 114(3) yes
H5A O5A H4A 114(3) yes
O2B NB O3B 122.0(3) yes
O2B NB O1B 117.8(3) yes
O3B NB O1B 120.1(3) yes
H3B O4B H2B 114(3) yes
H3B O4B H1B 109(3) yes
H2B O4B H1B 109(3) yes
H4B O5B H5B 117(3) yes

loop_
_geom_bond_atom_site_label_1
_geom_bond_atom_site_label_2
_geom_bond_distance
_geom_bond_publ_flag
NA O1A 1.263(4) yes
NA O2A 1.265(4) yes
NA O3A 1.214(4) yes
O4A H1A 1.00(5) yes
O4A H2A .88(5) yes
O4A H3A .75(5) yes
O5A H4A .86(4) yes
O5A H5A .80(3) yes
NB O1B 1.278(4) yes
NB O2B 1.246(4) yes
NB O3B 1.227(4) yes
O4B H1B .89(3) yes
O4B H2B .89(3) yes
O4B H3B .82(3) yes
O5B H4B .83(3) yes
O5B H5B .82(3) yes

loop_
_geom_hbond_atom_site_label_D
_geom_hbond_atom_site_label_H
_geom_hbond_atom_site_label_A
_geom_hbond_site_symmetry_D
_geom_hbond_site_symmetry_H
_geom_hbond_site_symmetry_A
_geom_hbond_distance_DH
_geom_hbond_distance_HA
_geom_hbond_distance_DA
_geom_hbond_angle_DHA
_geom_hbond_publ_flag
O5B H4B O1A . . . .83(3) 2.04(5) 2.832(4) 159(5) yes
O5A H4A O1B . . . .86(4) 2.00(6) 2.827(4) 162(7) yes
O4A H3A O2A . . . .75(5) 1.88(5) 2.626(4) 176(4) yes
O4B H3B O2B . . . .82(3) 1.85(4) 2.663(4) 175(5) yes
O4B H2B O5B . . . .89(3) 1.57(4) 2.459(4) 178(5) yes
O4A H2A O5A . . . .88(5) 1.68(4) 2.553(5) 175(4) yes
O4B H1B O1A . . 2_445 .89(3) 1.75(4) 2.640(4) 177(4) yes
O4A H1A O1B . . 2_555 1.00(5) 1.53(5) 2.522(5) 171(5) yes
O5B H5B O5A . . 1_455 .82(3) 1.98(5) 2.800(4) 173(6) yes
O5A H5A O2A 2_555 2_555 3_565 .80(3) 2.10(5) 2.884(5) 167(5) yes
